data_4085720
loop_
_publ_author_name
'Fleckhaus, Andr\'e'
'Mousa, Abdelrazek H.'
'Lawal, Nasir Sallau'
'Kazemifar, Nitsa Kiriakidou'
'Wendt, Ola F.'

_publ_section_title
;
 Aromatic PCN Palladium Pincer Complexes. Probing the Hemilability through
 Reactions with Nucleophiles
;
_journal_issue 9
_journal_name_full Organometallics
_journal_page_first 1627
_journal_paper_doi 10.1021/om501231k
_journal_volume 34
_journal_year 2015
_chemical_formula_moiety 'C22 H39 I N P Pd'
_chemical_formula_sum 'C22 H39 I N P Pd'
_chemical_formula_weight 581.81
_chemical_name_systematic
;
 ?
;
_space_group_crystal_system monoclinic
_space_group_IT_number 14
_space_group_name_Hall '-P 2ybc'
_space_group_name_H-M_alt 'P 1 21/c 1'
_symmetry_space_group_name_Hall '-P 2ybc'
_symmetry_space_group_name_H-M 'P 1 21/c 1'
_atom_sites_solution_hydrogens geom
_atom_sites_solution_primary direct
_audit_creation_date 2014-08-21
_audit_creation_method
;
Olex2 1.2
(compiled 2014.07.22 svn.r2960 for OlexSys, GUI svn.r4862)
;
_cell_angle_alpha 90
_cell_angle_beta 91.874(2)
_cell_angle_gamma 90
_cell_formula_units_Z 8
_cell_length_a 15.7626(5)
_cell_length_b 8.4662(3)
_cell_length_c 37.0054(9)
_cell_measurement_reflns_used 11371
_cell_measurement_temperature 293
_cell_measurement_theta_max 28.8831
_cell_measurement_theta_min 2.4008
_cell_volume 4935.7(3)
_computing_cell_refinement
;
        CrysAlisPro, Agilent Technologies,
        Version 1.171.35.19 (release 27-10-2011 CrysAlis171 .NET)
        (compiled Oct 27 2011,15:02:11)
;
_computing_data_collection
;
        CrysAlisPro, Agilent Technologies,
        Version 1.171.35.19 (release 27-10-2011 CrysAlis171 .NET)
        (compiled Oct 27 2011,15:02:11)
;
_computing_data_reduction
;
        CrysAlisPro, Agilent Technologies,
        Version 1.171.35.19 (release 27-10-2011 CrysAlis171 .NET)
        (compiled Oct 27 2011,15:02:11)
;
_computing_publication_material 'Olex2 (Dolomanov et al., 2009)'
_computing_structure_refinement 'ShelXL (Sheldrick, 2008)'
_computing_structure_solution 'ShelXS (Sheldrick, 2008)'
_diffrn_ambient_temperature 293
_diffrn_detector_area_resol_mean 16.1829
_diffrn_measured_fraction_theta_full 0.999
_diffrn_measured_fraction_theta_max 0.890
_diffrn_measurement_device_type 'Xcalibur, Sapphire3'
_diffrn_measurement_method '\w scans'
_diffrn_radiation_monochromator graphite
_diffrn_radiation_source 'Enhance (Mo) X-ray Source'
_diffrn_radiation_type 'Mo K\a'
_diffrn_radiation_wavelength 0.71073
_diffrn_reflns_av_R_equivalents 0.0472
_diffrn_reflns_av_unetI/netI 0.0454
_diffrn_reflns_laue_measured_fraction_full 0.999
_diffrn_reflns_laue_measured_fraction_max 0.890
_diffrn_reflns_limit_h_max 21
_diffrn_reflns_limit_h_min -21
_diffrn_reflns_limit_k_max 11
_diffrn_reflns_limit_k_min -11
_diffrn_reflns_limit_l_max 49
_diffrn_reflns_limit_l_min -49
_diffrn_reflns_number 44044
_diffrn_reflns_point_group_measured_fraction_full 0.999
_diffrn_reflns_point_group_measured_fraction_max 0.890
_diffrn_reflns_theta_full 25.242
_diffrn_reflns_theta_max 28.947
_diffrn_reflns_theta_min 2.468
_exptl_absorpt_coefficient_mu 2.074
_exptl_absorpt_correction_T_max 1.0000
_exptl_absorpt_correction_T_min 0.85509
_exptl_absorpt_correction_type multi-scan
_exptl_absorpt_process_details
;
CrysAlisPro, Agilent Technologies,
        Version 1.171.35.19 (release 27-10-2011 CrysAlis171 .NET)
        (compiled Oct 27 2011,15:02:11)
        Empirical absorption correction using spherical harmonics,
 implemented in SCALE3 ABSPACK scaling algorithm.
;
_exptl_crystal_colour colourless
_exptl_crystal_colour_primary colourless
_exptl_crystal_density_diffrn 1.566
_exptl_crystal_description block
_exptl_crystal_F_000 2336
_exptl_crystal_size_max 0.3
_exptl_crystal_size_mid 0.1
_exptl_crystal_size_min 0.05
_refine_diff_density_max 1.622
_refine_diff_density_min -1.312
_refine_diff_density_rms 0.122
_refine_ls_extinction_method none
_refine_ls_goodness_of_fit_ref 1.264
_refine_ls_hydrogen_treatment constr
_refine_ls_matrix_type full
_refine_ls_number_parameters 469
_refine_ls_number_reflns 11639
_refine_ls_number_restraints 0
_refine_ls_restrained_S_all 1.264
_refine_ls_R_factor_all 0.0818
_refine_ls_R_factor_gt 0.0658
_refine_ls_shift/su_max 0.002
_refine_ls_shift/su_mean 0.000
_refine_ls_structure_factor_coef Fsqd
_refine_ls_weighting_details
;
 w=1/[\s^2^(Fo^2^)+(0.0203P)^2^+23.0517P]
 where P=(Fo^2^+2Fc^2^)/3
;
_refine_ls_weighting_scheme calc
_refine_ls_wR_factor_gt 0.1194
_refine_ls_wR_factor_ref 0.1244
_reflns_Friedel_coverage 0.000
_reflns_number_gt 9666
_reflns_number_total 11639
_reflns_threshold_expression 'I > 2\s(I)'
_cod_data_source_file om501231k_si_002.cif
_cod_data_source_block compound9
_cod_depositor_comments 'Adding full bibliography for 4085715--4085720.cif.'
_cod_database_code 4085720
_shelxl_version_number 2013-2
_shelx_space_group_comment
;
The symmetry employed for this shelxl refinement is uniquely defined
by the following loop, which should always be used as a source of
symmetry information in preference to the above space-group names.
They are only intended as comments.
;
_olex2_refinement_description
;
1. Fixed Uiso
 At 1.2 times of:
  All C(H) groups, All C(H,H) groups
 At 1.5 times of:
  All C(H,H,H) groups
2.a Secondary CH2 refined with riding coordinates:
 C7(H7A,H7B), C8(H8A,H8B), C17(H17A,H17B), C18(H18A,H18B), C20(H20A,H20B),
 C21(H21A,H21B), C29(H29A,H29B), C30(H30A,H30B), C39(H39A,H39B), C40(H40A,H40B),
  C42(H42A,H42B), C43(H43A,H43B)
2.b Me refined with riding coordinates:
 C11(H11A,H11B,H11C), C12(H12A,H12B,H12C), C13(H13A,H13B,H13C), C14(H14A,H14B,
 H14C), C15(H15A,H15B,H15C), C16(H16A,H16B,H16C), C19(H19A,H19B,H19C), C22(H22A,
 H22B,H22C), C33(H33A,H33B,H33C), C34(H34A,H34B,H34C), C35(H35A,H35B,H35C),
 C36(H36A,H36B,H36C), C37(H37A,H37B,H37C), C38(H38A,H38B,H38C), C41(H41A,H41B,
 H41C), C44(H44A,H44B,H44C)
2.c Aromatic/amide H refined with riding coordinates:
 C3(H3), C4(H4), C5(H5), C25(H25), C26(H26), C27(H27)
;

loop_
_space_group_symop_operation_xyz
'x, y, z'
'-x, y+1/2, -z+1/2'
'-x, -y, -z'
'x, -y-1/2, z-1/2'

loop_
_atom_site_label
_atom_site_type_symbol
_atom_site_fract_x
_atom_site_fract_y
_atom_site_fract_z
_atom_site_U_iso_or_equiv
_atom_site_adp_type
_atom_site_occupancy
_atom_site_site_symmetry_order
_atom_site_calc_flag
_atom_site_refinement_flags_posn
Pd1 Pd 0.29912(3) 0.49247(6) 0.82548(2) 0.03141(11) Uani 1 1 d .
Pd2 Pd 0.19383(3) 0.74256(6) 0.07404(2) 0.03098(11) Uani 1 1 d .
I1 I 0.21529(4) 0.63842(8) 0.87947(2) 0.06743(19) Uani 1 1 d .
I2 I 0.30706(3) 0.78060(8) 0.13071(2) 0.05889(16) Uani 1 1 d .
P1 P 0.23354(10) 0.5942(2) 0.77595(4) 0.0314(3) Uani 1 1 d .
P2 P 0.26917(9) 0.81906(19) 0.02675(4) 0.0292(3) Uani 1 1 d .
N1 N 0.3831(3) 0.3610(7) 0.86318(14) 0.0429(13) Uani 1 1 d .
N2 N 0.0940(3) 0.6534(7) 0.10825(14) 0.0431(13) Uani 1 1 d .
C1 C 0.3657(4) 0.3779(8) 0.78940(15) 0.0334(13) Uani 1 1 d .
C2 C 0.3563(4) 0.3992(8) 0.75193(16) 0.0372(14) Uani 1 1 d .
C3 C 0.4023(5) 0.3071(9) 0.7286(2) 0.0523(19) Uani 1 1 d .
H3 H 0.3948 0.3194 0.7037 0.063 Uiso 1 1 calc R
C4 C 0.4592(5) 0.1973(10) 0.7424(2) 0.058(2) Uani 1 1 d .
H4 H 0.4900 0.1353 0.7267 0.070 Uiso 1 1 calc R
C5 C 0.4705(4) 0.1789(9) 0.7790(2) 0.0528(19) Uani 1 1 d .
H5 H 0.5097 0.1058 0.7881 0.063 Uiso 1 1 calc R
C6 C 0.4239(4) 0.2687(8) 0.80256(18) 0.0391(14) Uani 1 1 d .
C7 C 0.3007(5) 0.5325(10) 0.73881(18) 0.054(2) Uani 1 1 d .
H7A H 0.2655 0.4983 0.7183 0.065 Uiso 1 1 calc R
H7B H 0.3353 0.6204 0.7312 0.065 Uiso 1 1 calc R
C8 C 0.4327(5) 0.2423(10) 0.8425(2) 0.057(2) Uani 1 1 d .
H8A H 0.4921 0.2491 0.8500 0.068 Uiso 1 1 calc R
H8B H 0.4129 0.1370 0.8481 0.068 Uiso 1 1 calc R
C9 C 0.1276(5) 0.5016(10) 0.7658(2) 0.057(2) Uani 1 1 d .
C10 C 0.2322(5) 0.8141(8) 0.7721(2) 0.0511(18) Uani 1 1 d .
C11 C 0.0852(6) 0.5597(13) 0.7308(2) 0.084(3) Uani 1 1 d .
H11A H 0.1232 0.5456 0.7113 0.126 Uiso 1 1 calc R
H11B H 0.0714 0.6696 0.7330 0.126 Uiso 1 1 calc R
H11C H 0.0342 0.5003 0.7259 0.126 Uiso 1 1 calc R
C12 C 0.0695(5) 0.5209(17) 0.7959(3) 0.106(4) Uani 1 1 d .
H12A H 0.0964 0.4830 0.8179 0.159 Uiso 1 1 calc R
H12B H 0.0185 0.4617 0.7909 0.159 Uiso 1 1 calc R
H12C H 0.0556 0.6306 0.7986 0.159 Uiso 1 1 calc R
C13 C 0.1486(6) 0.3220(11) 0.7608(3) 0.093(3) Uani 1 1 d .
H13A H 0.1862 0.3098 0.7411 0.139 Uiso 1 1 calc R
H13B H 0.0970 0.2648 0.7556 0.139 Uiso 1 1 calc R
H13C H 0.1753 0.2816 0.7826 0.139 Uiso 1 1 calc R
C14 C 0.1601(7) 0.8867(11) 0.7940(3) 0.083(3) Uani 1 1 d .
H14A H 0.1063 0.8511 0.7841 0.125 Uiso 1 1 calc R
H14B H 0.1629 0.9998 0.7925 0.125 Uiso 1 1 calc R
H14C H 0.1663 0.8543 0.8188 0.125 Uiso 1 1 calc R
C15 C 0.2201(7) 0.8744(11) 0.7329(2) 0.082(3) Uani 1 1 d .
H15A H 0.1673 0.8353 0.7227 0.123 Uiso 1 1 calc R
H15B H 0.2660 0.8376 0.7187 0.123 Uiso 1 1 calc R
H15C H 0.2193 0.9878 0.7328 0.123 Uiso 1 1 calc R
C16 C 0.3145(7) 0.8752(11) 0.7886(3) 0.089(3) Uani 1 1 d .
H16A H 0.3210 0.8380 0.8131 0.134 Uiso 1 1 calc R
H16B H 0.3139 0.9886 0.7885 0.134 Uiso 1 1 calc R
H16C H 0.3610 0.8379 0.7748 0.134 Uiso 1 1 calc R
C17 C 0.3362(4) 0.2791(9) 0.89147(18) 0.0459(17) Uani 1 1 d .
H17A H 0.3145 0.3574 0.9079 0.055 Uiso 1 1 calc R
H17B H 0.3755 0.2123 0.9052 0.055 Uiso 1 1 calc R
C18 C 0.2618(5) 0.1771(10) 0.8772(2) 0.061(2) Uani 1 1 d .
H18A H 0.2248 0.2412 0.8617 0.073 Uiso 1 1 calc R
H18B H 0.2838 0.0920 0.8627 0.073 Uiso 1 1 calc R
C19 C 0.2128(6) 0.1106(14) 0.9059(3) 0.094(3) Uani 1 1 d .
H19A H 0.1675 0.0477 0.8956 0.141 Uiso 1 1 calc R
H19B H 0.1896 0.1944 0.9200 0.141 Uiso 1 1 calc R
H19C H 0.2489 0.0457 0.9211 0.141 Uiso 1 1 calc R
C20 C 0.4409(5) 0.4761(10) 0.88171(18) 0.056(2) Uani 1 1 d .
H20A H 0.4811 0.4183 0.8971 0.068 Uiso 1 1 calc R
H20B H 0.4077 0.5429 0.8972 0.068 Uiso 1 1 calc R
C21 C 0.4903(5) 0.5811(11) 0.8564(2) 0.066(2) Uani 1 1 d .
H21A H 0.5286 0.5166 0.8426 0.079 Uiso 1 1 calc R
H21B H 0.4512 0.6331 0.8395 0.079 Uiso 1 1 calc R
C22 C 0.5403(7) 0.7028(15) 0.8774(3) 0.115(5) Uani 1 1 d .
H22A H 0.5714 0.7670 0.8610 0.173 Uiso 1 1 calc R
H22B H 0.5792 0.6512 0.8940 0.173 Uiso 1 1 calc R
H22C H 0.5023 0.7682 0.8905 0.173 Uiso 1 1 calc R
C23 C 0.1010(4) 0.7334(8) 0.03627(16) 0.0332(13) Uani 1 1 d .
C24 C 0.1067(4) 0.7987(7) 0.00180(16) 0.0349(14) Uani 1 1 d .
C25 C 0.0346(5) 0.7947(10) -0.0215(2) 0.0534(19) Uani 1 1 d .
H25 H 0.0376 0.8363 -0.0447 0.064 Uiso 1 1 calc R
C26 C -0.0399(4) 0.7306(11) -0.0107(2) 0.060(2) Uani 1 1 d .
H26 H -0.0872 0.7305 -0.0263 0.072 Uiso 1 1 calc R
C27 C -0.0453(4) 0.6659(10) 0.0235(2) 0.053(2) Uani 1 1 d .
H27 H -0.0961 0.6215 0.0306 0.064 Uiso 1 1 calc R
C28 C 0.0248(4) 0.6667(8) 0.04730(18) 0.0398(15) Uani 1 1 d .
C29 C 0.1880(4) 0.8727(8) -0.00805(17) 0.0421(16) Uani 1 1 d .
H29A H 0.1817 0.9866 -0.0092 0.050 Uiso 1 1 calc R
H29B H 0.2046 0.8352 -0.0315 0.050 Uiso 1 1 calc R
C30 C 0.0243(4) 0.5913(10) 0.08347(19) 0.0520(19) Uani 1 1 d .
H30A H 0.0310 0.4780 0.0808 0.062 Uiso 1 1 calc R
H30B H -0.0300 0.6104 0.0942 0.062 Uiso 1 1 calc R
C31 C 0.3358(4) 1.0024(8) 0.03146(19) 0.0429(16) Uani 1 1 d .
C32 C 0.3282(4) 0.6486(8) 0.00726(17) 0.0358(14) Uani 1 1 d .
C33 C 0.2863(5) 1.1166(9) 0.0547(2) 0.060(2) Uani 1 1 d .
H33A H 0.2756 1.0681 0.0775 0.090 Uiso 1 1 calc R
H33B H 0.2334 1.1424 0.0426 0.090 Uiso 1 1 calc R
H33C H 0.3189 1.2113 0.0586 0.090 Uiso 1 1 calc R
C34 C 0.3529(5) 1.0806(10) -0.0051(2) 0.062(2) Uani 1 1 d .
H34A H 0.3841 1.0090 -0.0198 0.093 Uiso 1 1 calc R
H34B H 0.3853 1.1754 -0.0012 0.093 Uiso 1 1 calc R
H34C H 0.2999 1.1061 -0.0173 0.093 Uiso 1 1 calc R
C35 C 0.4220(4) 0.9672(10) 0.0506(2) 0.060(2) Uani 1 1 d .
H35A H 0.4537 0.8957 0.0361 0.090 Uiso 1 1 calc R
H35B H 0.4127 0.9202 0.0738 0.090 Uiso 1 1 calc R
H35C H 0.4532 1.0639 0.0539 0.090 Uiso 1 1 calc R
C36 C 0.3819(5) 0.6954(10) -0.0247(2) 0.056(2) Uani 1 1 d .
H36A H 0.4239 0.7710 -0.0168 0.084 Uiso 1 1 calc R
H36B H 0.3460 0.7411 -0.0434 0.084 Uiso 1 1 calc R
H36C H 0.4094 0.6034 -0.0339 0.084 Uiso 1 1 calc R
C37 C 0.3847(5) 0.5708(9) 0.0364(2) 0.0523(19) Uani 1 1 d .
H37A H 0.3509 0.5405 0.0564 0.078 Uiso 1 1 calc R
H37B H 0.4276 0.6442 0.0446 0.078 Uiso 1 1 calc R
H37C H 0.4112 0.4789 0.0266 0.078 Uiso 1 1 calc R
C38 C 0.2618(5) 0.5281(8) -0.0058(2) 0.0496(18) Uani 1 1 d .
H38A H 0.2277 0.4974 0.0141 0.074 Uiso 1 1 calc R
H38B H 0.2897 0.4368 -0.0151 0.074 Uiso 1 1 calc R
H38C H 0.2262 0.5743 -0.0245 0.074 Uiso 1 1 calc R
C39 C 0.1219(5) 0.5287(10) 0.13511(19) 0.055(2) Uani 1 1 d .
H39A H 0.0721 0.4860 0.1464 0.067 Uiso 1 1 calc R
H39B H 0.1572 0.5777 0.1539 0.067 Uiso 1 1 calc R
C40 C 0.1709(6) 0.3940(10) 0.1186(2) 0.063(2) Uani 1 1 d .
H40A H 0.2137 0.4360 0.1030 0.075 Uiso 1 1 calc R
H40B H 0.1327 0.3282 0.1042 0.075 Uiso 1 1 calc R
C41 C 0.2131(7) 0.2959(12) 0.1485(3) 0.087(3) Uani 1 1 d .
H41A H 0.2443 0.2110 0.1381 0.131 Uiso 1 1 calc R
H41B H 0.1704 0.2534 0.1637 0.131 Uiso 1 1 calc R
H41C H 0.2511 0.3614 0.1627 0.131 Uiso 1 1 calc R
C42 C 0.0622(5) 0.7894(9) 0.12953(18) 0.0512(18) Uani 1 1 d .
H42A H 0.1067 0.8199 0.1469 0.061 Uiso 1 1 calc R
H42B H 0.0145 0.7528 0.1432 0.061 Uiso 1 1 calc R
C43 C 0.0346(5) 0.9345(10) 0.1090(2) 0.058(2) Uani 1 1 d .
H43A H -0.0095 0.9063 0.0913 0.070 Uiso 1 1 calc R
H43B H 0.0823 0.9762 0.0961 0.070 Uiso 1 1 calc R
C44 C 0.0016(6) 1.0603(12) 0.1337(2) 0.075(3) Uani 1 1 d .
H44A H -0.0154 1.1510 0.1197 0.113 Uiso 1 1 calc R
H44B H 0.0455 1.0901 0.1510 0.113 Uiso 1 1 calc R
H44C H -0.0463 1.0201 0.1462 0.113 Uiso 1 1 calc R

loop_
_atom_site_aniso_label
_atom_site_aniso_U_11
_atom_site_aniso_U_22
_atom_site_aniso_U_33
_atom_site_aniso_U_23
_atom_site_aniso_U_13
_atom_site_aniso_U_12
Pd1 0.0327(2) 0.0392(3) 0.0222(2) -0.00282(19) -0.00044(16) 0.0076(2)
Pd2 0.0261(2) 0.0413(3) 0.0255(2) -0.0007(2) 0.00094(16) -0.0014(2)
I1 0.0851(4) 0.0845(4) 0.0332(2) -0.0045(3) 0.0102(2) 0.0407(3)
I2 0.0449(3) 0.0927(4) 0.0383(2) 0.0007(3) -0.0108(2) -0.0053(3)
P1 0.0318(8) 0.0364(9) 0.0259(7) 0.0011(7) 0.0008(6) 0.0031(7)
P2 0.0283(7) 0.0312(8) 0.0283(7) 0.0004(6) 0.0025(6) -0.0027(6)
N1 0.040(3) 0.052(4) 0.035(3) 0.002(3) -0.006(2) 0.006(3)
N2 0.037(3) 0.057(4) 0.036(3) -0.001(3) 0.012(2) -0.005(3)
C1 0.034(3) 0.039(3) 0.027(3) -0.009(3) 0.005(2) -0.002(3)
C2 0.038(3) 0.043(4) 0.031(3) -0.007(3) 0.006(3) 0.002(3)
C3 0.060(5) 0.056(5) 0.042(4) -0.015(4) 0.016(3) -0.002(4)
C4 0.055(4) 0.060(5) 0.062(5) -0.018(4) 0.031(4) 0.009(4)
C5 0.038(4) 0.055(5) 0.067(5) -0.006(4) 0.015(3) 0.014(3)
C6 0.031(3) 0.040(4) 0.046(4) -0.003(3) 0.004(3) 0.001(3)
C7 0.059(5) 0.072(6) 0.033(4) 0.001(4) 0.010(3) 0.012(4)
C8 0.046(4) 0.069(5) 0.055(4) -0.001(4) -0.004(3) 0.025(4)
C9 0.044(4) 0.072(5) 0.055(4) 0.008(4) -0.017(3) -0.018(4)
C10 0.070(5) 0.035(4) 0.048(4) 0.013(3) 0.003(4) -0.001(4)
C11 0.068(6) 0.117(9) 0.064(6) 0.005(6) -0.035(5) -0.001(6)
C12 0.040(5) 0.191(13) 0.087(7) -0.005(8) 0.011(5) -0.039(7)
C13 0.083(7) 0.064(6) 0.129(10) -0.003(6) -0.019(6) -0.034(6)
C14 0.118(8) 0.057(6) 0.075(6) 0.005(5) 0.016(6) 0.036(6)
C15 0.143(9) 0.054(5) 0.051(5) 0.024(4) 0.020(5) 0.016(6)
C16 0.112(8) 0.052(6) 0.103(8) -0.004(6) -0.002(7) -0.021(6)
C17 0.051(4) 0.047(4) 0.040(4) 0.005(3) -0.005(3) 0.006(3)
C18 0.071(5) 0.060(5) 0.051(5) 0.006(4) -0.006(4) -0.001(4)
C19 0.085(7) 0.111(9) 0.086(7) 0.016(7) -0.001(6) -0.041(7)
C20 0.059(5) 0.079(6) 0.031(3) 0.006(4) -0.015(3) -0.010(4)
C21 0.055(5) 0.092(7) 0.051(5) 0.010(5) -0.007(4) -0.023(5)
C22 0.121(9) 0.147(12) 0.077(7) -0.003(7) -0.016(7) -0.077(9)
C23 0.029(3) 0.040(3) 0.031(3) -0.005(3) -0.004(2) 0.004(3)
C24 0.034(3) 0.035(3) 0.035(3) 0.003(3) 0.000(3) 0.006(3)
C25 0.048(4) 0.068(5) 0.043(4) -0.001(4) -0.017(3) 0.010(4)
C26 0.034(4) 0.081(6) 0.065(5) -0.011(5) -0.014(3) 0.004(4)
C27 0.028(3) 0.071(5) 0.061(5) -0.021(4) 0.001(3) -0.006(3)
C28 0.031(3) 0.047(4) 0.041(4) -0.011(3) 0.002(3) -0.004(3)
C29 0.044(4) 0.046(4) 0.036(3) 0.009(3) -0.001(3) 0.003(3)
C30 0.036(4) 0.069(5) 0.051(4) -0.004(4) 0.011(3) -0.019(4)
C31 0.041(3) 0.037(4) 0.051(4) -0.008(3) 0.010(3) -0.018(3)
C32 0.033(3) 0.037(3) 0.037(3) -0.002(3) 0.002(3) 0.001(3)
C33 0.070(5) 0.036(4) 0.076(6) -0.018(4) 0.009(4) -0.004(4)
C34 0.071(5) 0.050(5) 0.067(5) 0.009(4) 0.015(4) -0.023(4)
C35 0.042(4) 0.073(6) 0.065(5) -0.015(4) 0.004(4) -0.018(4)
C36 0.055(4) 0.061(5) 0.052(4) -0.011(4) 0.018(4) 0.006(4)
C37 0.054(4) 0.050(4) 0.053(4) -0.005(4) -0.008(3) 0.016(4)
C38 0.055(4) 0.038(4) 0.056(4) -0.014(3) 0.003(3) -0.003(3)
C39 0.064(5) 0.065(5) 0.038(4) 0.012(4) 0.012(3) -0.004(4)
C40 0.081(6) 0.053(5) 0.055(5) 0.006(4) 0.016(4) 0.004(4)
C41 0.113(8) 0.070(6) 0.079(7) 0.013(6) -0.002(6) 0.015(6)
C42 0.058(4) 0.062(5) 0.035(4) -0.009(3) 0.016(3) -0.001(4)
C43 0.054(4) 0.070(5) 0.051(4) -0.013(4) 0.010(4) 0.012(4)
C44 0.070(6) 0.085(7) 0.071(6) -0.021(5) 0.006(5) 0.026(5)

loop_
_atom_type_symbol
_atom_type_description
_atom_type_scat_dispersion_real
_atom_type_scat_dispersion_imag
_atom_type_scat_source
C C 0.0033 0.0016 'International Tables Vol C Tables 4.2.6.8 and 6.1.1.4'
H H 0.0000 0.0000 'International Tables Vol C Tables 4.2.6.8 and 6.1.1.4'
N N 0.0061 0.0033 'International Tables Vol C Tables 4.2.6.8 and 6.1.1.4'
P P 0.1023 0.0942 'International Tables Vol C Tables 4.2.6.8 and 6.1.1.4'
Pd Pd -0.9988 1.0072 'International Tables Vol C Tables 4.2.6.8 and 6.1.1.4'
I I -0.4742 1.8119 'International Tables Vol C Tables 4.2.6.8 and 6.1.1.4'

loop_
_geom_angle_atom_site_label_1
_geom_angle_atom_site_label_2
_geom_angle_atom_site_label_3
_geom_angle
P1 Pd1 I1 101.72(4)
N1 Pd1 I1 93.47(15)
N1 Pd1 P1 164.81(15)
C1 Pd1 I1 175.33(18)
C1 Pd1 P1 82.95(18)
C1 Pd1 N1 81.9(2)
P2 Pd2 I2 102.47(4)
N2 Pd2 I2 93.49(15)
N2 Pd2 P2 164.01(15)
C23 Pd2 I2 172.39(17)
C23 Pd2 P2 81.93(18)
C23 Pd2 N2 82.3(2)
C7 P1 Pd1 103.9(2)
C7 P1 C9 105.3(4)
C7 P1 C10 103.4(4)
C9 P1 Pd1 112.7(3)
C10 P1 Pd1 116.6(3)
C10 P1 C9 113.3(4)
C29 P2 Pd2 104.1(2)
C29 P2 C31 103.6(3)
C29 P2 C32 105.2(3)
C31 P2 Pd2 118.4(2)
C32 P2 Pd2 111.1(2)
C32 P2 C31 112.9(3)
C8 N1 Pd1 109.2(4)
C17 N1 Pd1 112.6(4)
C17 N1 C8 109.2(6)
C17 N1 C20 107.1(5)
C20 N1 Pd1 108.0(4)
C20 N1 C8 110.6(6)
C30 N2 Pd2 107.0(4)
C30 N2 C39 110.5(6)
C39 N2 Pd2 115.1(4)
C42 N2 Pd2 107.4(4)
C42 N2 C30 110.0(6)
C42 N2 C39 106.8(5)
C2 C1 Pd1 124.3(5)
C6 C1 Pd1 116.8(4)
C6 C1 C2 118.9(6)
C1 C2 C7 117.3(6)
C3 C2 C1 120.2(6)
C3 C2 C7 122.3(6)
C2 C3 H3 120.1
C4 C3 C2 119.8(7)
C4 C3 H3 120.1
C3 C4 H4 119.8
C5 C4 C3 120.3(7)
C5 C4 H4 119.8
C4 C5 H5 119.8
C4 C5 C6 120.3(7)
C6 C5 H5 119.8
C1 C6 C5 120.4(6)
C1 C6 C8 119.2(6)
C5 C6 C8 120.4(6)
P1 C7 H7A 110.0
P1 C7 H7B 110.0
C2 C7 P1 108.4(5)
C2 C7 H7A 110.0
C2 C7 H7B 110.0
H7A C7 H7B 108.4
N1 C8 H8A 109.3
N1 C8 H8B 109.3
C6 C8 N1 111.8(6)
C6 C8 H8A 109.3
C6 C8 H8B 109.3
H8A C8 H8B 107.9
C11 C9 P1 113.6(6)
C11 C9 C13 107.4(8)
C12 C9 P1 112.1(6)
C12 C9 C11 110.0(8)
C12 C9 C13 109.6(9)
C13 C9 P1 103.9(6)
C14 C10 P1 111.4(6)
C14 C10 C15 106.8(7)
C15 C10 P1 113.6(6)
C16 C10 P1 107.7(6)
C16 C10 C14 106.9(8)
C16 C10 C15 110.2(7)
C9 C11 H11A 109.5
C9 C11 H11B 109.5
C9 C11 H11C 109.5
H11A C11 H11B 109.5
H11A C11 H11C 109.5
H11B C11 H11C 109.5
C9 C12 H12A 109.5
C9 C12 H12B 109.5
C9 C12 H12C 109.5
H12A C12 H12B 109.5
H12A C12 H12C 109.5
H12B C12 H12C 109.5
C9 C13 H13A 109.5
C9 C13 H13B 109.5
C9 C13 H13C 109.5
H13A C13 H13B 109.5
H13A C13 H13C 109.5
H13B C13 H13C 109.5
C10 C14 H14A 109.5
C10 C14 H14B 109.5
C10 C14 H14C 109.5
H14A C14 H14B 109.5
H14A C14 H14C 109.5
H14B C14 H14C 109.5
C10 C15 H15A 109.5
C10 C15 H15B 109.5
C10 C15 H15C 109.5
H15A C15 H15B 109.5
H15A C15 H15C 109.5
H15B C15 H15C 109.5
C10 C16 H16A 109.5
C10 C16 H16B 109.5
C10 C16 H16C 109.5
H16A C16 H16B 109.5
H16A C16 H16C 109.5
H16B C16 H16C 109.5
N1 C17 H17A 108.6
N1 C17 H17B 108.6
N1 C17 C18 114.5(6)
H17A C17 H17B 107.6
C18 C17 H17A 108.6
C18 C17 H17B 108.6
C17 C18 H18A 109.0
C17 C18 H18B 109.0
H18A C18 H18B 107.8
C19 C18 C17 112.8(7)
C19 C18 H18A 109.0
C19 C18 H18B 109.0
C18 C19 H19A 109.5
C18 C19 H19B 109.5
C18 C19 H19C 109.5
H19A C19 H19B 109.5
H19A C19 H19C 109.5
H19B C19 H19C 109.5
N1 C20 H20A 108.6
N1 C20 H20B 108.6
N1 C20 C21 114.6(6)
H20A C20 H20B 107.6
C21 C20 H20A 108.6
C21 C20 H20B 108.6
C20 C21 H21A 109.5
C20 C21 H21B 109.5
H21A C21 H21B 108.1
C22 C21 C20 110.7(7)
C22 C21 H21A 109.5
C22 C21 H21B 109.5
C21 C22 H22A 109.5
C21 C22 H22B 109.5
C21 C22 H22C 109.5
H22A C22 H22B 109.5
H22A C22 H22C 109.5
H22B C22 H22C 109.5
C24 C23 Pd2 123.9(4)
C24 C23 C28 120.5(5)
C28 C23 Pd2 115.4(4)
C23 C24 C25 118.5(6)
C23 C24 C29 118.3(5)
C25 C24 C29 123.1(6)
C24 C25 H25 119.6
C26 C25 C24 120.9(7)
C26 C25 H25 119.6
C25 C26 H26 119.8
C25 C26 C27 120.4(7)
C27 C26 H26 119.8
C26 C27 H27 119.8
C26 C27 C28 120.3(7)
C28 C27 H27 119.8
C23 C28 C30 117.8(5)
C27 C28 C23 119.3(6)
C27 C28 C30 122.8(6)
P2 C29 H29A 110.1
P2 C29 H29B 110.1
C24 C29 P2 108.1(4)
C24 C29 H29A 110.1
C24 C29 H29B 110.1
H29A C29 H29B 108.4
N2 C30 H30A 109.2
N2 C30 H30B 109.2
C28 C30 N2 112.0(5)
C28 C30 H30A 109.2
C28 C30 H30B 109.2
H30A C30 H30B 107.9
C33 C31 P2 106.3(5)
C33 C31 C34 109.3(6)
C33 C31 C35 108.8(6)
C34 C31 P2 112.8(5)
C34 C31 C35 108.1(6)
C35 C31 P2 111.4(5)
C36 C32 P2 113.1(5)
C36 C32 C38 108.6(6)
C37 C32 P2 110.2(5)
C37 C32 C36 109.5(6)
C37 C32 C38 108.3(6)
C38 C32 P2 107.0(4)
C31 C33 H33A 109.5
C31 C33 H33B 109.5
C31 C33 H33C 109.5
H33A C33 H33B 109.5
H33A C33 H33C 109.5
H33B C33 H33C 109.5
C31 C34 H34A 109.5
C31 C34 H34B 109.5
C31 C34 H34C 109.5
H34A C34 H34B 109.5
H34A C34 H34C 109.5
H34B C34 H34C 109.5
C31 C35 H35A 109.5
C31 C35 H35B 109.5
C31 C35 H35C 109.5
H35A C35 H35B 109.5
H35A C35 H35C 109.5
H35B C35 H35C 109.5
C32 C36 H36A 109.5
C32 C36 H36B 109.5
C32 C36 H36C 109.5
H36A C36 H36B 109.5
H36A C36 H36C 109.5
H36B C36 H36C 109.5
C32 C37 H37A 109.5
C32 C37 H37B 109.5
C32 C37 H37C 109.5
H37A C37 H37B 109.5
H37A C37 H37C 109.5
H37B C37 H37C 109.5
C32 C38 H38A 109.5
C32 C38 H38B 109.5
C32 C38 H38C 109.5
H38A C38 H38B 109.5
H38A C38 H38C 109.5
H38B C38 H38C 109.5
N2 C39 H39A 108.8
N2 C39 H39B 108.8
N2 C39 C40 113.8(6)
H39A C39 H39B 107.7
C40 C39 H39A 108.8
C40 C39 H39B 108.8
C39 C40 H40A 109.8
C39 C40 H40B 109.8
C39 C40 C41 109.6(7)
H40A C40 H40B 108.2
C41 C40 H40A 109.8
C41 C40 H40B 109.8
C40 C41 H41A 109.5
C40 C41 H41B 109.5
C40 C41 H41C 109.5
H41A C41 H41B 109.5
H41A C41 H41C 109.5
H41B C41 H41C 109.5
N2 C42 H42A 107.9
N2 C42 H42B 107.9
N2 C42 C43 117.5(6)
H42A C42 H42B 107.2
C43 C42 H42A 107.9
C43 C42 H42B 107.9
C42 C43 H43A 109.2
C42 C43 H43B 109.2
C42 C43 C44 111.9(7)
H43A C43 H43B 107.9
C44 C43 H43A 109.2
C44 C43 H43B 109.2
C43 C44 H44A 109.5
C43 C44 H44B 109.5
C43 C44 H44C 109.5
H44A C44 H44B 109.5
H44A C44 H44C 109.5
H44B C44 H44C 109.5

loop_
_geom_bond_atom_site_label_1
_geom_bond_atom_site_label_2
_geom_bond_distance
Pd1 I1 2.7271(7)
Pd1 P1 2.2463(15)
Pd1 N1 2.194(5)
Pd1 C1 1.979(6)
Pd2 I2 2.7282(6)
Pd2 P2 2.2422(16)
Pd2 N2 2.186(5)
Pd2 C23 1.992(5)
P1 C7 1.838(7)
P1 C9 1.871(7)
P1 C10 1.867(7)
P2 C29 1.843(6)
P2 C31 1.879(6)
P2 C32 1.874(6)
N1 C8 1.499(9)
N1 C17 1.474(9)
N1 C20 1.487(9)
N2 C30 1.503(8)
N2 C39 1.506(9)
N2 C42 1.491(9)
C1 C2 1.401(8)
C1 C6 1.380(9)
C2 C3 1.386(9)
C2 C7 1.500(10)
C3 H3 0.9300
C3 C4 1.378(11)
C4 H4 0.9300
C4 C5 1.370(11)
C5 H5 0.9300
C5 C6 1.386(9)
C6 C8 1.497(9)
C7 H7A 0.9700
C7 H7B 0.9700
C8 H8A 0.9700
C8 H8B 0.9700
C9 C11 1.522(10)
C9 C12 1.473(12)
C9 C13 1.569(13)
C10 C14 1.543(11)
C10 C15 1.547(10)
C10 C16 1.507(12)
C11 H11A 0.9600
C11 H11B 0.9600
C11 H11C 0.9600
C12 H12A 0.9600
C12 H12B 0.9600
C12 H12C 0.9600
C13 H13A 0.9600
C13 H13B 0.9600
C13 H13C 0.9600
C14 H14A 0.9600
C14 H14B 0.9600
C14 H14C 0.9600
C15 H15A 0.9600
C15 H15B 0.9600
C15 H15C 0.9600
C16 H16A 0.9600
C16 H16B 0.9600
C16 H16C 0.9600
C17 H17A 0.9700
C17 H17B 0.9700
C17 C18 1.535(10)
C18 H18A 0.9700
C18 H18B 0.9700
C18 C19 1.447(12)
C19 H19A 0.9600
C19 H19B 0.9600
C19 H19C 0.9600
C20 H20A 0.9700
C20 H20B 0.9700
C20 C21 1.523(10)
C21 H21A 0.9700
C21 H21B 0.9700
C21 C22 1.498(12)
C22 H22A 0.9600
C22 H22B 0.9600
C22 H22C 0.9600
C23 C24 1.396(8)
C23 C28 1.399(8)
C24 C25 1.405(8)
C24 C29 1.483(9)
C25 H25 0.9300
C25 C26 1.366(11)
C26 H26 0.9300
C26 C27 1.383(11)
C27 H27 0.9300
C27 C28 1.390(9)
C28 C30 1.484(10)
C29 H29A 0.9700
C29 H29B 0.9700
C30 H30A 0.9700
C30 H30B 0.9700
C31 C33 1.526(10)
C31 C34 1.539(10)
C31 C35 1.540(10)
C32 C36 1.528(9)
C32 C37 1.526(9)
C32 C38 1.529(9)
C33 H33A 0.9600
C33 H33B 0.9600
C33 H33C 0.9600
C34 H34A 0.9600
C34 H34B 0.9600
C34 H34C 0.9600
C35 H35A 0.9600
C35 H35B 0.9600
C35 H35C 0.9600
C36 H36A 0.9600
C36 H36B 0.9600
C36 H36C 0.9600
C37 H37A 0.9600
C37 H37B 0.9600
C37 H37C 0.9600
C38 H38A 0.9600
C38 H38B 0.9600
C38 H38C 0.9600
C39 H39A 0.9700
C39 H39B 0.9700
C39 C40 1.517(11)
C40 H40A 0.9700
C40 H40B 0.9700
C40 C41 1.519(11)
C41 H41A 0.9600
C41 H41B 0.9600
C41 H41C 0.9600
C42 H42A 0.9700
C42 H42B 0.9700
C42 C43 1.501(11)
C43 H43A 0.9700
C43 H43B 0.9700
C43 C44 1.508(10)
C44 H44A 0.9600
C44 H44B 0.9600
C44 H44C 0.9600
